data_7040311
loop_
_publ_author_name
'Chanawanno, Kullapa'
'Holstrom, Cole'
'Crandall, Laura A.'
'Dodge, Henry'
'Nemykin, Victor N.'
'Herrick, Richard S.'
'Ziegler, Christopher J.'

_publ_section_title
;
 The synthesis and structures of 1,1'-bis(sulfonyl)ferrocene derivatives.
;
_journal_issue 36
_journal_name_full 'Dalton transactions (Cambridge, England : 2003)'
_journal_page_first 14320
_journal_page_last 14326
_journal_paper_doi 10.1039/c6dt02669a
_journal_volume 45
_journal_year 2016
_chemical_formula_sum 'C16 H24 Fe N2 O4 S2'
_chemical_formula_weight 428.34
_space_group_crystal_system monoclinic
_space_group_IT_number 14
_space_group_name_Hall '-P 2ybc'
_space_group_name_H-M_alt 'P 1 21/c 1'
_symmetry_space_group_name_Hall '-P 2ybc'
_symmetry_space_group_name_H-M 'P 1 21/c 1'
_atom_sites_solution_hydrogens geom
_audit_creation_method SHELXL-2014/7
_audit_update_record
;
2016-06-24 deposited with the CCDC.
2016-08-15 downloaded from the CCDC.
;
_cell_angle_alpha 90
_cell_angle_beta 111.388(2)
_cell_angle_gamma 90
_cell_formula_units_Z 2
_cell_length_a 9.1202(5)
_cell_length_b 12.7387(6)
_cell_length_c 8.0686(4)
_cell_measurement_reflns_used 4441
_cell_measurement_temperature 100(2)
_cell_measurement_theta_max 31.13
_cell_measurement_theta_min 2.88
_cell_volume 872.85(8)
_computing_cell_refinement 'Bruker SAINT'
_computing_data_collection 'Bruker APEX2'
_computing_data_reduction 'Bruker SAINT'
_computing_molecular_graphics 'Bruker SHELXTL'
_computing_publication_material 'Bruker SHELXTL'
_computing_structure_refinement 'SHELXL-2014/7 (Sheldrick, 2014)'
_computing_structure_solution 'SHELXL-2014/7 (Sheldrick, 2014)'
_diffrn_ambient_temperature 100(2)
_diffrn_measured_fraction_theta_full 0.999
_diffrn_measured_fraction_theta_max 0.999
_diffrn_measurement_device_type 'Bruker APEX-II CCD'
_diffrn_measurement_method '\f and \w scans'
_diffrn_radiation_type MoK\a
_diffrn_radiation_wavelength 0.71073
_diffrn_reflns_av_R_equivalents 0.0583
_diffrn_reflns_av_unetI/netI 0.0497
_diffrn_reflns_Laue_measured_fraction_full 0.999
_diffrn_reflns_Laue_measured_fraction_max 0.999
_diffrn_reflns_limit_h_max 11
_diffrn_reflns_limit_h_min -11
_diffrn_reflns_limit_k_max 16
_diffrn_reflns_limit_k_min -15
_diffrn_reflns_limit_l_max 10
_diffrn_reflns_limit_l_min -10
_diffrn_reflns_number 6294
_diffrn_reflns_point_group_measured_fraction_full 0.999
_diffrn_reflns_point_group_measured_fraction_max 0.999
_diffrn_reflns_theta_full 25.242
_diffrn_reflns_theta_max 26.998
_diffrn_reflns_theta_min 2.398
_diffrn_source 'fine-focus sealed tube'
_exptl_absorpt_coefficient_mu 1.128
_exptl_absorpt_correction_T_max 0.7462
_exptl_absorpt_correction_T_min 0.4018
_exptl_absorpt_correction_type multi-scan
_exptl_absorpt_process_details SADABS
_exptl_crystal_colour yellow
_exptl_crystal_density_diffrn 1.630
_exptl_crystal_density_meas ?
_exptl_crystal_density_method 'not measured'
_exptl_crystal_description plate
_exptl_crystal_F_000 448
_exptl_crystal_size_max 0.612
_exptl_crystal_size_mid 0.282
_exptl_crystal_size_min 0.218
_refine_diff_density_max 1.233
_refine_diff_density_min -0.714
_refine_diff_density_rms 0.111
_refine_ls_extinction_method none
_refine_ls_goodness_of_fit_ref 1.366
_refine_ls_hydrogen_treatment constr
_refine_ls_matrix_type full
_refine_ls_number_parameters 116
_refine_ls_number_reflns 1908
_refine_ls_number_restraints 0
_refine_ls_restrained_S_all 1.366
_refine_ls_R_factor_all 0.0405
_refine_ls_R_factor_gt 0.0394
_refine_ls_shift/su_max 0.002
_refine_ls_shift/su_mean 0.001
_refine_ls_structure_factor_coef Fsqd
_refine_ls_weighting_details 'w=1/[\s^2^(Fo^2^)+(0.0520P)^2^] where P=(Fo^2^+2Fc^2^)/3'
_refine_ls_weighting_scheme calc
_refine_ls_wR_factor_gt 0.1122
_refine_ls_wR_factor_ref 0.1133
_reflns_Friedel_coverage 0.000
_reflns_number_gt 1830
_reflns_number_total 1908
_reflns_threshold_expression 'I > 2\s(I)'
_cod_data_source_file c6dt02669a2.cif
_cod_data_source_block 8
_cod_depositor_comments
;
The following automatic conversions were performed:

'_exptl_crystal_density_meas' value 'not measured' was changed to '?'
- the value is perceived as not measured.

Automatic conversion script
Id: cif_fix_values 4268 2015-11-12 08:31:59Z antanas 

 Adding full bibliography for 7040307--7040318.cif.
;
_cod_database_code 7040311
_shelx_shelxl_version_number 2014/7
_shelx_space_group_comment
;
The symmetry employed for this shelxl refinement is uniquely defined
by the following loop, which should always be used as a source of
symmetry information in preference to the above space-group names.
They are only intended as comments.
;

loop_
_space_group_symop_operation_xyz
'x, y, z'
'-x, y+1/2, -z+1/2'
'-x, -y, -z'
'x, -y-1/2, z-1/2'

loop_
_atom_site_label
_atom_site_type_symbol
_atom_site_fract_x
_atom_site_fract_y
_atom_site_fract_z
_atom_site_U_iso_or_equiv
_atom_site_adp_type
_atom_site_occupancy
_atom_site_site_symmetry_order
_atom_site_calc_flag
_atom_site_refinement_flags_posn
_atom_site_refinement_flags_adp
_atom_site_refinement_flags_occupancy
C1 C 0.1550(2) 0.05026(16) 0.3927(2) 0.0118(4) Uani 1 1 d . . .
Fe1 Fe 0.0000 0.0000 0.5000 0.01046(17) Uani 1 2 d S . P
N1 N 0.37195(19) 0.04339(14) 0.2375(2) 0.0140(4) Uani 1 1 d . . .
H1 H 0.4748 0.0418 0.2932 0.017 Uiso 1 1 calc R U .
O1 O 0.36189(16) -0.09550(11) 0.44296(17) 0.0161(3) Uani 1 1 d . . .
S1 S 0.25911(5) -0.03145(4) 0.30108(6) 0.01174(18) Uani 1 1 d . . .
C2 C 0.2072(2) 0.08091(15) 0.5754(2) 0.0136(4) Uani 1 1 d . . .
H2 H 0.3087 0.0608 0.6714 0.016 Uiso 1 1 calc R U .
O2 O 0.14893(16) -0.08064(12) 0.14606(18) 0.0168(3) Uani 1 1 d . . .
C3 C 0.0869(2) 0.14606(16) 0.5943(3) 0.0152(4) Uani 1 1 d . . .
H3 H 0.0882 0.1782 0.7079 0.018 Uiso 1 1 calc R U .
C4 C -0.0367(2) 0.15609(16) 0.4248(3) 0.0151(4) Uani 1 1 d . . .
H4 H -0.1370 0.1959 0.3996 0.018 Uiso 1 1 calc R U .
C5 C 0.0049(2) 0.09698(16) 0.2986(2) 0.0135(4) Uani 1 1 d . . .
H5 H -0.0592 0.0891 0.1690 0.016 Uiso 1 1 calc R U .
C6 C 0.3000(2) 0.11419(16) 0.0851(3) 0.0152(4) Uani 1 1 d . . .
H6A H 0.2089 0.1507 0.0978 0.018 Uiso 1 1 calc R U .
H6B H 0.2616 0.0729 -0.0265 0.018 Uiso 1 1 calc R U .
C7 C 0.4207(2) 0.19462(16) 0.0765(3) 0.0162(4) Uani 1 1 d . . .
H7A H 0.3698 0.2423 -0.0252 0.019 Uiso 1 1 calc R U .
H7B H 0.4545 0.2374 0.1865 0.019 Uiso 1 1 calc R U .
C8 C 0.5657(2) 0.14634(16) 0.0559(3) 0.0178(4) Uani 1 1 d . . .
H8A H 0.6219 0.1034 0.1607 0.027 Uiso 1 1 calc R U .
H8B H 0.6352 0.2023 0.0447 0.027 Uiso 1 1 calc R U .
H8C H 0.5334 0.1022 -0.0508 0.027 Uiso 1 1 calc R U .

loop_
_atom_site_aniso_label
_atom_site_aniso_U_11
_atom_site_aniso_U_22
_atom_site_aniso_U_33
_atom_site_aniso_U_23
_atom_site_aniso_U_13
_atom_site_aniso_U_12
C1 0.0124(9) 0.0071(9) 0.0164(9) -0.0011(7) 0.0060(7) -0.0030(7)
Fe1 0.0103(3) 0.0058(3) 0.0154(3) 0.00019(13) 0.00489(18) -0.00120(12)
N1 0.0089(8) 0.0131(9) 0.0200(8) 0.0028(7) 0.0055(6) 0.0006(6)
O1 0.0155(7) 0.0090(7) 0.0222(7) 0.0033(5) 0.0049(6) 0.0026(5)
S1 0.0113(3) 0.0074(3) 0.0165(3) 0.00018(18) 0.0050(2) 0.00013(17)
C2 0.0133(9) 0.0081(10) 0.0190(9) 0.0003(7) 0.0055(7) -0.0029(7)
O2 0.0171(7) 0.0123(8) 0.0192(7) -0.0039(6) 0.0046(6) -0.0023(5)
C3 0.0189(10) 0.0077(10) 0.0212(9) -0.0016(7) 0.0099(8) -0.0043(7)
C4 0.0157(10) 0.0065(9) 0.0246(10) 0.0016(8) 0.0091(8) -0.0009(7)
C5 0.0128(9) 0.0090(9) 0.0181(9) 0.0038(7) 0.0048(8) -0.0017(7)
C6 0.0133(10) 0.0126(10) 0.0194(9) 0.0041(8) 0.0054(7) 0.0022(7)
C7 0.0182(10) 0.0092(10) 0.0232(9) 0.0009(8) 0.0101(8) 0.0014(8)
C8 0.0171(10) 0.0102(10) 0.0278(10) 0.0022(8) 0.0103(8) 0.0004(8)

loop_
_atom_type_symbol
_atom_type_description
_atom_type_scat_dispersion_real
_atom_type_scat_dispersion_imag
_atom_type_scat_source
C C 0.0033 0.0016 'International Tables Vol C Tables 4.2.6.8 and 6.1.1.4'
H H 0.0000 0.0000 'International Tables Vol C Tables 4.2.6.8 and 6.1.1.4'
N N 0.0061 0.0033 'International Tables Vol C Tables 4.2.6.8 and 6.1.1.4'
O O 0.0106 0.0060 'International Tables Vol C Tables 4.2.6.8 and 6.1.1.4'
S S 0.1246 0.1234 'International Tables Vol C Tables 4.2.6.8 and 6.1.1.4'
Fe Fe 0.3463 0.8444 'International Tables Vol C Tables 4.2.6.8 and 6.1.1.4'

loop_
_geom_angle_atom_site_label_1
_geom_angle_atom_site_label_2
_geom_angle_atom_site_label_3
_geom_angle
_geom_angle_site_symmetry_1
_geom_angle_site_symmetry_3
C2 C1 C5 109.15(17) . .
C2 C1 S1 124.91(15) . .
C5 C1 S1 125.94(14) . .
C2 C1 Fe1 70.44(11) . .
C5 C1 Fe1 70.97(11) . .
S1 C1 Fe1 124.65(11) . .
C1 Fe1 C1 180.0 3_556 .
C1 Fe1 C2 138.75(7) 3_556 .
C1 Fe1 C2 41.25(7) . .
C1 Fe1 C2 41.25(7) 3_556 3_556
C1 Fe1 C2 138.75(7) . 3_556
C2 Fe1 C2 180.0 . 3_556
C1 Fe1 C5 138.82(7) 3_556 .
C1 Fe1 C5 41.18(7) . .
C2 Fe1 C5 69.34(7) . .
C2 Fe1 C5 110.66(7) 3_556 .
C1 Fe1 C5 41.18(7) 3_556 3_556
C1 Fe1 C5 138.82(7) . 3_556
C2 Fe1 C5 110.66(7) . 3_556
C2 Fe1 C5 69.34(7) 3_556 3_556
C5 Fe1 C5 180.00(9) . 3_556
C1 Fe1 C3 68.59(8) 3_556 3_556
C1 Fe1 C3 111.41(8) . 3_556
C2 Fe1 C3 139.21(8) . 3_556
C2 Fe1 C3 40.78(8) 3_556 3_556
C5 Fe1 C3 111.59(8) . 3_556
C5 Fe1 C3 68.41(8) 3_556 3_556
C1 Fe1 C3 111.41(8) 3_556 .
C1 Fe1 C3 68.59(8) . .
C2 Fe1 C3 40.78(8) . .
C2 Fe1 C3 139.22(8) 3_556 .
C5 Fe1 C3 68.41(8) . .
C5 Fe1 C3 111.59(8) 3_556 .
C3 Fe1 C3 180.0 3_556 .
C1 Fe1 C4 68.44(8) 3_556 3_556
C1 Fe1 C4 111.56(8) . 3_556
C2 Fe1 C4 111.37(8) . 3_556
C2 Fe1 C4 68.63(8) 3_556 3_556
C5 Fe1 C4 139.59(8) . 3_556
C5 Fe1 C4 40.41(8) 3_556 3_556
C3 Fe1 C4 40.43(8) 3_556 3_556
C3 Fe1 C4 139.57(8) . 3_556
C1 Fe1 C4 111.56(8) 3_556 .
C1 Fe1 C4 68.44(8) . .
C2 Fe1 C4 68.63(8) . .
C2 Fe1 C4 111.37(8) 3_556 .
C5 Fe1 C4 40.41(8) . .
C5 Fe1 C4 139.59(8) 3_556 .
C3 Fe1 C4 139.57(8) 3_556 .
C3 Fe1 C4 40.43(8) . .
C4 Fe1 C4 180.00(11) 3_556 .
C6 N1 S1 118.99(13) . .
O2 S1 O1 119.51(9) . .
O2 S1 N1 107.81(8) . .
O1 S1 N1 106.33(8) . .
O2 S1 C1 108.32(8) . .
O1 S1 C1 107.37(9) . .
N1 S1 C1 106.87(10) . .
C3 C2 C1 106.82(17) . .
C3 C2 Fe1 70.19(11) . .
C1 C2 Fe1 68.32(10) . .
C4 C3 C2 108.62(17) . .
C4 C3 Fe1 70.30(11) . .
C2 C3 Fe1 69.03(11) . .
C5 C4 C3 108.33(17) . .
C5 C4 Fe1 69.20(11) . .
C3 C4 Fe1 69.27(10) . .
C4 C5 C1 107.07(16) . .
C4 C5 Fe1 70.39(11) . .
C1 C5 Fe1 67.85(11) . .
N1 C6 C7 109.93(15) . .
C8 C7 C6 113.85(17) . .

loop_
_geom_bond_atom_site_label_1
_geom_bond_atom_site_label_2
_geom_bond_distance
_geom_bond_site_symmetry_2
C1 C2 1.428(3) .
C1 C5 1.431(3) .
C1 S1 1.744(2) .
C1 Fe1 2.0129(19) .
Fe1 C1 2.0128(19) 3_556
Fe1 C2 2.0411(18) .
Fe1 C2 2.0411(18) 3_556
Fe1 C5 2.0545(19) .
Fe1 C5 2.0545(19) 3_556
Fe1 C3 2.056(2) 3_556
Fe1 C3 2.057(2) .
Fe1 C4 2.070(2) 3_556
Fe1 C4 2.070(2) .
N1 C6 1.472(2) .
N1 S1 1.6174(17) .
O1 S1 1.4396(14) .
S1 O2 1.4319(14) .
C2 C3 1.428(3) .
C3 C4 1.426(3) .
C4 C5 1.425(3) .
C6 C7 1.524(3) .
C7 C8 1.521(3) .
